data_7226211
loop_
_publ_author_name
'Sharma, Surbhi'
'Toupet, Lo\"ic'
'Ahmad, Musheer'
'Arjmand, Farukh'

_publ_section_title
;
 Synthesis, characterization, crystal structure of RNA targeted L- and
 D-phenylalanine-(1, 10-phen)-copper(II) conjugate complexes; Comparative
 in vitro RNA binding profile of enantiomers and their biological
 evaluation by morphological studies and antibacterial activity
;
_journal_name_full 'RSC Adv.'
_journal_paper_doi 10.1039/C6RA14503E
_journal_year 2016
_chemical_absolute_configuration ad
_chemical_formula_sum 'C21 H22 Cu N4 O7'
_chemical_formula_weight 505.96
_space_group_crystal_system monoclinic
_space_group_IT_number 4
_space_group_name_Hall 'P 2yb'
_space_group_name_H-M_alt 'P 1 21 1'
_symmetry_space_group_name_Hall 'P 2yb'
_symmetry_space_group_name_H-M 'P 1 21 1'
_atom_sites_solution_hydrogens mixed
_audit_block_doi 10.5517/cc1j5cjl
_audit_creation_method SHELXL-2014/6
_audit_update_record
;
2015-06-08 deposited with the CCDC.
2016-08-09 downloaded from the CCDC.
;
_cell_angle_alpha 90
_cell_angle_beta 98.2040(10)
_cell_angle_gamma 90
_cell_formula_units_Z 2
_cell_length_a 5.74690(10)
_cell_length_b 20.6365(2)
_cell_length_c 9.28010(10)
_cell_measurement_reflns_used 8487
_cell_measurement_temperature 150(2)
_cell_measurement_theta_max 70.4980
_cell_measurement_theta_min 4.8160
_cell_volume 1089.32(2)
_computing_cell_refinement 'CrysAlis RED, Oxford Diffraction Ltd.,Version 1.171.37.35'
_computing_data_collection 'CrysAlis CCD, Oxford Diffraction Ltd.,Version 1.171.37.35'
_computing_data_reduction 'CrysAlis RED, Oxford Diffraction Ltd.,Version 1.171.37.35'
_computing_molecular_graphics 'MERCURY 3.3(CCDC, 2014)'
_computing_publication_material 'WINGX (Farrugia, 1999)'
_computing_structure_refinement 'SHELXL-2014/6 (Sheldrick, 2014)'
_computing_structure_solution 'SIR-97_(Altomare & al., 1999)'
_diffrn_ambient_temperature 150(2)
_diffrn_detector 'CCD plate'
_diffrn_measured_fraction_theta_full 1.000
_diffrn_measured_fraction_theta_max 0.999
_diffrn_measurement_device 'four-circle diffractometer'
_diffrn_measurement_device_type 'SuperNova, Single source at offset, EosS2'
_diffrn_radiation_monochromator mirror
_diffrn_radiation_type 'Cu K\a'
_diffrn_radiation_wavelength 1.54184
_diffrn_reflns_av_R_equivalents 0.0284
_diffrn_reflns_av_unetI/netI 0.0297
_diffrn_reflns_Laue_measured_fraction_full 1.000
_diffrn_reflns_Laue_measured_fraction_max 0.999
_diffrn_reflns_limit_h_max 5
_diffrn_reflns_limit_h_min -7
_diffrn_reflns_limit_k_max 25
_diffrn_reflns_limit_k_min -25
_diffrn_reflns_limit_l_max 11
_diffrn_reflns_limit_l_min -11
_diffrn_reflns_number 9949
_diffrn_reflns_point_group_measured_fraction_full 0.911
_diffrn_reflns_point_group_measured_fraction_max 0.905
_diffrn_reflns_theta_full 67.684
_diffrn_reflns_theta_max 70.684
_diffrn_reflns_theta_min 4.285
_exptl_absorpt_coefficient_mu 1.871
_exptl_absorpt_correction_T_max 1.00000
_exptl_absorpt_correction_T_min 0.72637
_exptl_absorpt_correction_type multi-scan
_exptl_absorpt_process_details
;
CrysAlisPro, Agilent Technologies,
Version 1.171.37.35 (release 13-08-2014 CrysAlis171 .NET)
(compiled Aug 13 2014,18:06:01)
Empirical absorption correction using spherical harmonics,
 implemented in SCALE3 ABSPACK scaling algorithm.
;
_exptl_crystal_colour blue
_exptl_crystal_density_diffrn 1.543
_exptl_crystal_description prism
_exptl_crystal_F_000 522
_exptl_crystal_size_max 0.360
_exptl_crystal_size_mid 0.171
_exptl_crystal_size_min 0.111
_refine_diff_density_max 0.288
_refine_diff_density_min -0.260
_refine_diff_density_rms 0.052
_refine_ls_abs_structure_details
;
 Flack x determined using 1597 quotients [(I+)-(I-)]/[(I+)+(I-)]
 (Parsons, Flack and Wagner, Acta Cryst. B69 (2013) 249-259).
;
_refine_ls_abs_structure_Flack -0.016(13)
_refine_ls_extinction_coef 0.0022(4)
_refine_ls_extinction_expression Fc^*^=kFc[1+0.001xFc^2^\l^3^/sin(2\q)]^-1/4^
_refine_ls_extinction_method SHELXL
_refine_ls_goodness_of_fit_ref 1.080
_refine_ls_hydrogen_treatment constr
_refine_ls_matrix_type full
_refine_ls_number_parameters 299
_refine_ls_number_reflns 3772
_refine_ls_number_restraints 1
_refine_ls_restrained_S_all 1.080
_refine_ls_R_factor_all 0.0264
_refine_ls_R_factor_gt 0.0253
_refine_ls_shift/su_max 0.019
_refine_ls_shift/su_mean 0.000
_refine_ls_structure_factor_coef Fsqd
_refine_ls_weighting_details 'w=1/[\s^2^(Fo^2^)+(0.0478P)^2^+0.3243P] where P=(Fo^2^+2Fc^2^)/3'
_refine_ls_weighting_scheme calc
_refine_ls_wR_factor_gt 0.0691
_refine_ls_wR_factor_ref 0.0775
_reflns_Friedel_coverage 0.760
_reflns_Friedel_fraction_full 0.817
_reflns_Friedel_fraction_max 0.806
_reflns_number_gt 3741
_reflns_number_total 3772
_reflns_threshold_expression 'I > 2\s(I)'
_cod_data_source_file c6ra14503e2.cif
_cod_data_source_block shelx
_cod_database_code 7226211
_shelx_space_group_comment
;
The symmetry employed for this shelxl refinement is uniquely defined
by the following loop, which should always be used as a source of
symmetry information in preference to the above space-group names.
They are only intended as comments.
;
_shelxl_version_number 2014/6

loop_
_space_group_symop_operation_xyz
'x, y, z'
'-x, y+1/2, -z'

loop_
_atom_site_label
_atom_site_type_symbol
_atom_site_fract_x
_atom_site_fract_y
_atom_site_fract_z
_atom_site_U_iso_or_equiv
_atom_site_adp_type
_atom_site_occupancy
_atom_site_site_symmetry_order
_atom_site_calc_flag
_atom_site_refinement_flags_posn
_atom_site_refinement_flags_adp
Cu1 Cu 0.79410(6) 0.87639(2) 0.09700(4) 0.01679(14) Uani 1 1 d . .
O2 O 1.0578(4) 0.86718(13) -0.0108(2) 0.0232(5) Uani 1 1 d . .
O3 O 1.2355(4) 0.91168(14) -0.1829(2) 0.0263(5) Uani 1 1 d . .
O4 O 1.1414(7) 1.0726(2) 0.1410(4) 0.0643(12) Uani 1 1 d . .
O5 O 0.9403(7) 1.15400(16) 0.1893(4) 0.0520(8) Uani 1 1 d . .
O6 O 0.7759(9) 1.0614(2) 0.1627(4) 0.0768(15) Uani 1 1 d . .
N1 N 0.5888(5) 0.89978(13) 0.2500(3) 0.0182(5) Uani 1 1 d . .
N2 N 0.9360(5) 0.81465(14) 0.2517(3) 0.0196(5) Uani 1 1 d . .
N3 N 0.7032(4) 0.95025(14) -0.0377(3) 0.0171(5) Uani 1 1 d . .
H3A H 0.5492 0.9464 -0.0766 0.021 Uiso 1 1 calc R U
H3B H 0.7210 0.9882 0.0127 0.021 Uiso 1 1 calc R U
N4 N 0.9510(6) 1.09578(17) 0.1639(3) 0.0335(7) Uani 1 1 d . .
C1 C 0.4111(6) 0.94116(17) 0.2441(3) 0.0214(6) Uani 1 1 d . .
H1 H 0.3741 0.9673 0.1597 0.026 Uiso 1 1 calc R U
C2 C 0.2759(6) 0.94777(18) 0.3577(4) 0.0244(7) Uani 1 1 d . .
H2 H 0.1485 0.9775 0.3490 0.029 Uiso 1 1 calc R U
C3 C 0.3285(6) 0.91107(18) 0.4814(4) 0.0253(7) Uani 1 1 d . .
H3 H 0.2387 0.9153 0.5592 0.030 Uiso 1 1 calc R U
C4 C 0.5175(6) 0.86698(18) 0.4916(3) 0.0219(7) Uani 1 1 d . .
C5 C 0.5892(7) 0.82583(18) 0.6155(4) 0.0265(7) Uani 1 1 d . .
H5 H 0.5051 0.8275 0.6964 0.032 Uiso 1 1 calc R U
C6 C 0.7730(6) 0.78499(19) 0.6189(4) 0.0266(7) Uani 1 1 d . .
H6 H 0.8190 0.7594 0.7033 0.032 Uiso 1 1 calc R U
C7 C 0.9003(6) 0.77958(17) 0.4972(4) 0.0227(7) Uani 1 1 d . .
C8 C 1.0914(6) 0.73689(17) 0.4920(4) 0.0254(7) Uani 1 1 d . .
H8 H 1.1478 0.7106 0.5736 0.030 Uiso 1 1 calc R U
C9 C 1.1946(6) 0.73383(18) 0.3674(4) 0.0271(7) Uani 1 1 d . .
H9 H 1.3216 0.7049 0.3619 0.033 Uiso 1 1 calc R U
C10 C 1.1118(6) 0.77355(18) 0.2484(4) 0.0233(7) Uani 1 1 d . .
H10 H 1.1843 0.7708 0.1628 0.028 Uiso 1 1 calc R U
C11 C 0.8297(5) 0.81762(16) 0.3732(3) 0.0190(6) Uani 1 1 d . .
C12 C 0.6400(6) 0.86252(15) 0.3705(3) 0.0187(7) Uani 1 1 d . .
C13 C 1.0677(5) 0.90781(17) -0.1141(3) 0.0196(6) Uani 1 1 d . .
C14 C 0.8519(5) 0.95123(16) -0.1568(3) 0.0170(6) Uani 1 1 d . .
H14 H 0.7573 0.9312 -0.2443 0.020 Uiso 1 1 calc R U
C15 C 0.9196(5) 1.01943(17) -0.2006(3) 0.0214(7) Uani 1 1 d . .
H15A H 0.9726 1.0449 -0.1115 0.026 Uiso 1 1 calc R U
H15B H 1.0532 1.0163 -0.2568 0.026 Uiso 1 1 calc R U
C16 C 0.7195(5) 1.05486(16) -0.2909(4) 0.0206(6) Uani 1 1 d . .
C17 C 0.5431(6) 1.08555(19) -0.2287(4) 0.0300(8) Uani 1 1 d . .
H17 H 0.5498 1.0864 -0.1259 0.036 Uiso 1 1 calc R U
C18 C 0.3567(7) 1.1150(2) -0.3165(5) 0.0376(10) Uani 1 1 d . .
H18 H 0.2357 1.1354 -0.2731 0.045 Uiso 1 1 calc R U
C19 C 0.3457(7) 1.11501(19) -0.4661(5) 0.0367(9) Uani 1 1 d . .
H19 H 0.2167 1.1349 -0.5253 0.044 Uiso 1 1 calc R U
C20 C 0.5231(7) 1.0860(2) -0.5296(4) 0.0338(8) Uani 1 1 d . .
H20 H 0.5185 1.0866 -0.6323 0.041 Uiso 1 1 calc R U
C21 C 0.7076(6) 1.05604(18) -0.4419(4) 0.0266(7) Uani 1 1 d . .
H21 H 0.8286 1.0359 -0.4858 0.032 Uiso 1 1 calc R U
O1 O 0.5307(4) 0.80561(13) 0.0009(3) 0.0308(6) Uani 1 1 d . .
H1B H 0.5416 0.7693 -0.0358 0.050 Uiso 1 1 d . .
H1A H 0.4098 0.8205 -0.0350 0.050 Uiso 1 1 d . .
O7 O 0.5527(7) 0.69003(19) -0.1251(5) 0.0668(12) Uani 1 1 d . .
H7A H 0.6579 0.6597 -0.1339 0.050 Uiso 1 1 d . .
H7B H 0.5572 0.6767 -0.0355 0.050 Uiso 1 1 d . .

loop_
_atom_site_aniso_label
_atom_site_aniso_U_11
_atom_site_aniso_U_22
_atom_site_aniso_U_33
_atom_site_aniso_U_23
_atom_site_aniso_U_13
_atom_site_aniso_U_12
Cu1 0.0166(2) 0.0183(2) 0.0164(2) 0.00348(19) 0.00553(14) 0.00295(18)
O2 0.0199(10) 0.0288(14) 0.0220(10) 0.0074(10) 0.0067(8) 0.0089(10)
O3 0.0157(11) 0.0430(16) 0.0216(11) 0.0029(10) 0.0074(8) 0.0050(10)
O4 0.060(2) 0.079(3) 0.0472(18) -0.0147(18) -0.0159(16) 0.041(2)
O5 0.058(2) 0.0282(16) 0.068(2) -0.0165(15) 0.0030(17) -0.0029(14)
O6 0.105(3) 0.074(3) 0.061(2) -0.040(2) 0.047(2) -0.058(3)
N1 0.0205(12) 0.0151(12) 0.0201(12) 0.0003(10) 0.0066(10) -0.0008(10)
N2 0.0184(12) 0.0213(14) 0.0192(12) 0.0016(11) 0.0031(10) -0.0006(11)
N3 0.0137(11) 0.0192(13) 0.0195(12) 0.0027(10) 0.0062(9) 0.0019(10)
N4 0.0437(19) 0.0307(18) 0.0243(14) -0.0050(13) -0.0017(13) 0.0017(15)
C1 0.0233(15) 0.0199(16) 0.0219(14) 0.0010(12) 0.0064(12) 0.0010(12)
C2 0.0229(15) 0.0239(17) 0.0285(16) -0.0037(14) 0.0107(13) 0.0029(13)
C3 0.0294(17) 0.0244(19) 0.0251(15) -0.0064(14) 0.0143(13) -0.0047(14)
C4 0.0280(14) 0.0200(18) 0.0193(13) -0.0026(13) 0.0086(11) -0.0059(14)
C5 0.0354(18) 0.0266(18) 0.0187(14) 0.0001(13) 0.0078(13) -0.0069(15)
C6 0.0364(19) 0.0230(18) 0.0202(14) 0.0041(13) 0.0032(13) -0.0055(14)
C7 0.0259(16) 0.0199(16) 0.0212(15) 0.0026(13) -0.0006(12) -0.0047(13)
C8 0.0277(16) 0.0196(17) 0.0269(16) 0.0066(13) -0.0025(13) -0.0026(13)
C9 0.0247(16) 0.0213(18) 0.0344(17) 0.0038(15) 0.0012(13) 0.0026(13)
C10 0.0197(16) 0.0236(17) 0.0264(15) 0.0016(13) 0.0032(12) 0.0030(12)
C11 0.0204(14) 0.0173(16) 0.0196(14) 0.0004(12) 0.0034(11) -0.0052(12)
C12 0.0211(14) 0.0179(19) 0.0177(12) -0.0003(11) 0.0048(11) -0.0039(11)
C13 0.0171(14) 0.0239(17) 0.0178(14) -0.0032(12) 0.0023(11) 0.0010(12)
C14 0.0142(13) 0.0217(16) 0.0156(12) 0.0020(12) 0.0040(10) 0.0000(12)
C15 0.0178(15) 0.0245(18) 0.0224(14) 0.0038(13) 0.0045(11) -0.0032(13)
C16 0.0199(15) 0.0153(15) 0.0263(15) 0.0031(12) 0.0028(12) -0.0053(12)
C17 0.0281(18) 0.029(2) 0.0356(18) 0.0091(15) 0.0136(14) -0.0017(15)
C18 0.0233(18) 0.0228(19) 0.070(3) 0.0151(19) 0.0167(18) 0.0035(14)
C19 0.0292(18) 0.0199(18) 0.057(3) 0.0078(17) -0.0090(17) -0.0052(15)
C20 0.041(2) 0.0262(19) 0.0293(18) 0.0032(15) -0.0135(16) -0.0045(17)
C21 0.0313(18) 0.0223(17) 0.0259(16) 0.0009(14) 0.0032(14) -0.0015(14)
O1 0.0212(12) 0.0229(13) 0.0456(14) -0.0089(11) -0.0052(10) 0.0047(10)
O7 0.067(2) 0.0362(19) 0.104(3) -0.030(2) 0.038(2) -0.0143(17)

loop_
_atom_type_symbol
_atom_type_description
_atom_type_scat_dispersion_real
_atom_type_scat_dispersion_imag
_atom_type_scat_source
C C 0.0181 0.0091 'International Tables Vol C Tables 4.2.6.8 and 6.1.1.4'
H H 0.0000 0.0000 'International Tables Vol C Tables 4.2.6.8 and 6.1.1.4'
N N 0.0311 0.0180 'International Tables Vol C Tables 4.2.6.8 and 6.1.1.4'
O O 0.0492 0.0322 'International Tables Vol C Tables 4.2.6.8 and 6.1.1.4'
Cu Cu -1.9646 0.5888 'International Tables Vol C Tables 4.2.6.8 and 6.1.1.4'

loop_
_geom_angle_atom_site_label_1
_geom_angle_atom_site_label_2
_geom_angle_atom_site_label_3
_geom_angle
O2 Cu1 N3 84.59(10)
O2 Cu1 N2 92.24(10)
N3 Cu1 N2 168.26(11)
O2 Cu1 N1 163.45(10)
N3 Cu1 N1 97.49(11)
N2 Cu1 N1 82.41(11)
O2 Cu1 O1 105.60(11)
N3 Cu1 O1 98.61(11)
N2 Cu1 O1 93.13(11)
N1 Cu1 O1 90.37(11)
C13 O2 Cu1 116.3(2)
C1 N1 C12 118.3(3)
C1 N1 Cu1 130.2(2)
C12 N1 Cu1 111.3(2)
C10 N2 C11 118.9(3)
C10 N2 Cu1 128.7(2)
C11 N2 Cu1 112.4(2)
C14 N3 Cu1 110.41(19)
C14 N3 H3A 109.6
Cu1 N3 H3A 109.6
C14 N3 H3B 109.6
Cu1 N3 H3B 109.6
H3A N3 H3B 108.1
O6 N4 O5 120.2(4)
O6 N4 O4 121.1(4)
O5 N4 O4 118.7(4)
N1 C1 C2 122.5(3)
N1 C1 H1 118.7
C2 C1 H1 118.7
C3 C2 C1 119.7(3)
C3 C2 H2 120.2
C1 C2 H2 120.2
C2 C3 C4 119.2(3)
C2 C3 H3 120.4
C4 C3 H3 120.4
C3 C4 C12 117.1(3)
C3 C4 C5 124.3(3)
C12 C4 C5 118.6(3)
C6 C5 C4 121.4(3)
C6 C5 H5 119.3
C4 C5 H5 119.3
C5 C6 C7 121.0(3)
C5 C6 H6 119.5
C7 C6 H6 119.5
C11 C7 C8 117.1(3)
C11 C7 C6 118.8(3)
C8 C7 C6 124.1(3)
C9 C8 C7 119.2(3)
C9 C8 H8 120.4
C7 C8 H8 120.4
C8 C9 C10 119.8(3)
C8 C9 H9 120.1
C10 C9 H9 120.1
N2 C10 C9 122.0(3)
N2 C10 H10 119.0
C9 C10 H10 119.0
N2 C11 C7 122.9(3)
N2 C11 C12 116.6(3)
C7 C11 C12 120.5(3)
N1 C12 C4 123.1(3)
N1 C12 C11 117.3(3)
C4 C12 C11 119.6(3)
O3 C13 O2 123.5(3)
O3 C13 C14 119.4(3)
O2 C13 C14 117.0(3)
N3 C14 C15 113.8(3)
N3 C14 C13 109.2(2)
C15 C14 C13 112.2(3)
N3 C14 H14 107.1
C15 C14 H14 107.1
C13 C14 H14 107.1
C16 C15 C14 112.9(3)
C16 C15 H15A 109.0
C14 C15 H15A 109.0
C16 C15 H15B 109.0
C14 C15 H15B 109.0
H15A C15 H15B 107.8
C17 C16 C21 118.4(3)
C17 C16 C15 122.2(3)
C21 C16 C15 119.4(3)
C18 C17 C16 120.2(4)
C18 C17 H17 119.9
C16 C17 H17 119.9
C19 C18 C17 120.7(4)
C19 C18 H18 119.7
C17 C18 H18 119.7
C18 C19 C20 119.8(4)
C18 C19 H19 120.1
C20 C19 H19 120.1
C21 C20 C19 119.4(4)
C21 C20 H20 120.3
C19 C20 H20 120.3
C20 C21 C16 121.4(4)
C20 C21 H21 119.3
C16 C21 H21 119.3
Cu1 O1 H1B 132.8
Cu1 O1 H1A 115.2
H1B O1 H1A 107.0
H7A O7 H7B 86.4

loop_
_geom_bond_atom_site_label_1
_geom_bond_atom_site_label_2
_geom_bond_distance
Cu1 O2 1.941(2)
Cu1 N3 1.993(3)
Cu1 N2 2.004(3)
Cu1 N1 2.029(3)
Cu1 O1 2.199(3)
O2 C13 1.281(4)
O3 C13 1.232(4)
O4 N4 1.240(5)
O5 N4 1.227(5)
O6 N4 1.230(5)
N1 C1 1.326(4)
N1 C12 1.354(4)
N2 C10 1.323(5)
N2 C11 1.358(4)
N3 C14 1.490(4)
N3 H3A 0.9100
N3 H3B 0.9100
C1 C2 1.402(4)
C1 H1 0.9500
C2 C3 1.373(5)
C2 H2 0.9500
C3 C4 1.410(5)
C3 H3 0.9500
C4 C12 1.412(4)
C4 C5 1.441(5)
C5 C6 1.348(5)
C5 H5 0.9500
C6 C7 1.435(5)
C6 H6 0.9500
C7 C11 1.404(5)
C7 C8 1.414(5)
C8 C9 1.373(5)
C8 H8 0.9500
C9 C10 1.403(5)
C9 H9 0.9500
C10 H10 0.9500
C11 C12 1.428(5)
C13 C14 1.536(4)
C14 C15 1.531(4)
C14 H14 1.0000
C15 C16 1.512(4)
C15 H15A 0.9900
C15 H15B 0.9900
C16 C17 1.389(5)
C16 C21 1.394(5)
C17 C18 1.390(6)
C17 H17 0.9500
C18 C19 1.381(7)
C18 H18 0.9500
C19 C20 1.384(7)
C19 H19 0.9500
C20 C21 1.387(5)
C20 H20 0.9500
C21 H21 0.9500
O1 H1B 0.8291
O1 H1A 0.7886
O7 H7A 0.8821
O7 H7B 0.8728

loop_
_geom_torsion_atom_site_label_1
_geom_torsion_atom_site_label_2
_geom_torsion_atom_site_label_3
_geom_torsion_atom_site_label_4
_geom_torsion
C12 N1 C1 C2 0.2(5)
Cu1 N1 C1 C2 175.0(2)
N1 C1 C2 C3 0.9(5)
C1 C2 C3 C4 -0.4(5)
C2 C3 C4 C12 -1.1(5)
C2 C3 C4 C5 -179.9(3)
C3 C4 C5 C6 -179.5(3)
C12 C4 C5 C6 1.8(5)
C4 C5 C6 C7 -1.9(5)
C5 C6 C7 C11 -0.1(5)
C5 C6 C7 C8 -178.7(3)
C11 C7 C8 C9 -1.1(5)
C6 C7 C8 C9 177.4(3)
C7 C8 C9 C10 0.9(5)
C11 N2 C10 C9 -1.2(5)
Cu1 N2 C10 C9 178.9(3)
C8 C9 C10 N2 0.2(6)
C10 N2 C11 C7 1.0(5)
Cu1 N2 C11 C7 -179.1(2)
C10 N2 C11 C12 -179.6(3)
Cu1 N2 C11 C12 0.3(3)
C8 C7 C11 N2 0.2(5)
C6 C7 C11 N2 -178.4(3)
C8 C7 C11 C12 -179.2(3)
C6 C7 C11 C12 2.2(5)
C1 N1 C12 C4 -1.8(5)
Cu1 N1 C12 C4 -177.6(2)
C1 N1 C12 C11 179.0(3)
Cu1 N1 C12 C11 3.3(3)
C3 C4 C12 N1 2.3(5)
C5 C4 C12 N1 -178.9(3)
C3 C4 C12 C11 -178.6(3)
C5 C4 C12 C11 0.2(5)
N2 C11 C12 N1 -2.5(4)
C7 C11 C12 N1 177.0(3)
N2 C11 C12 C4 178.4(3)
C7 C11 C12 C4 -2.2(5)
Cu1 O2 C13 O3 173.1(3)
Cu1 O2 C13 C14 -9.8(4)
Cu1 N3 C14 C15 -141.9(2)
Cu1 N3 C14 C13 -15.7(3)
O3 C13 C14 N3 -165.7(3)
O2 C13 C14 N3 17.0(4)
O3 C13 C14 C15 -38.5(4)
O2 C13 C14 C15 144.2(3)
N3 C14 C15 C16 -75.5(3)
C13 C14 C15 C16 159.9(3)
C14 C15 C16 C17 80.6(4)
C14 C15 C16 C21 -98.2(3)
C21 C16 C17 C18 1.7(5)
C15 C16 C17 C18 -177.1(3)
C16 C17 C18 C19 -0.9(6)
C17 C18 C19 C20 -0.7(6)
C18 C19 C20 C21 1.4(6)
C19 C20 C21 C16 -0.5(6)
C17 C16 C21 C20 -1.1(5)
C15 C16 C21 C20 177.8(3)
